data_7713277
loop_
_publ_author_name
'Shang, Jining'
'Li, Xiang'
'Ren, Yuanhang'
'Ding, Hongxin'
'Cao, Jiapeng'
'He, Rui'
'Yue, Bin'
'He, Heyong'

_publ_section_title
;
 An one-dimensional chain of manganese(II) bridged peroxomolybdate
 isolated from aqueous Mn-polymolybdate-H2O2 system
;
_journal_name_full 'Dalton Transactions'
_journal_paper_doi 10.1039/D3DT01243C
_journal_year 2023
_chemical_formula_sum 'Cs4 Mn Mo7 O32.25'
_chemical_formula_weight 1774.16
_space_group_crystal_system orthorhombic
_space_group_IT_number 62
_space_group_name_Hall '-P 2ac 2n'
_space_group_name_H-M_alt 'P n m a'
_audit_creation_method SHELXL-2016/6
_cell_angle_alpha 90
_cell_angle_beta 90
_cell_angle_gamma 90
_cell_formula_units_Z 4
_cell_length_a 23.5716(17)
_cell_length_b 10.7966(8)
_cell_length_c 12.5938(9)
_cell_measurement_reflns_used 9895
_cell_measurement_temperature 173(2)
_cell_measurement_theta_max 55.10
_cell_measurement_theta_min 4.47
_cell_volume 3205.0(4)
_computing_cell_refinement 'Bruker SAINT'
_computing_data_collection 'Bruker APEX2'
_computing_data_reduction 'Bruker SAINT'
_computing_molecular_graphics 'Bruker SHELXTL'
_computing_publication_material 'Bruker SHELXTL'
_computing_structure_refinement 'SHELXL-2016/6 (Sheldrick, 2016)'
_computing_structure_solution 'SHELXT 2014/5 (Sheldrick, 2014)'
_diffrn_ambient_temperature 173(2)
_diffrn_measured_fraction_theta_full 1.000
_diffrn_measured_fraction_theta_max 0.994
_diffrn_measurement_device_type 'Bruker APEX-II CCD'
_diffrn_measurement_method '\f and \w scans'
_diffrn_radiation_type GaK\a
_diffrn_radiation_wavelength 1.34138
_diffrn_reflns_av_R_equivalents 0.0878
_diffrn_reflns_av_unetI/netI 0.0364
_diffrn_reflns_Laue_measured_fraction_full 1.000
_diffrn_reflns_Laue_measured_fraction_max 0.994
_diffrn_reflns_limit_h_max 27
_diffrn_reflns_limit_h_min -28
_diffrn_reflns_limit_k_max 13
_diffrn_reflns_limit_k_min -13
_diffrn_reflns_limit_l_max 15
_diffrn_reflns_limit_l_min -15
_diffrn_reflns_number 38979
_diffrn_reflns_point_group_measured_fraction_full 1.000
_diffrn_reflns_point_group_measured_fraction_max 0.994
_diffrn_reflns_theta_full 53.594
_diffrn_reflns_theta_max 55.163
_diffrn_reflns_theta_min 3.262
_exptl_absorpt_coefficient_mu 41.586
_exptl_absorpt_correction_T_max 0.082
_exptl_absorpt_correction_T_min 0.046
_exptl_absorpt_correction_type multi-scan
_exptl_absorpt_process_details SADABS
_exptl_crystal_colour yellow
_exptl_crystal_density_diffrn 3.677
_exptl_crystal_description prism
_exptl_crystal_F_000 3188
_exptl_crystal_size_max 0.150
_exptl_crystal_size_mid 0.080
_exptl_crystal_size_min 0.060
_refine_diff_density_max 5.710
_refine_diff_density_min -4.575
_refine_diff_density_rms 0.446
_refine_ls_extinction_method none
_refine_ls_goodness_of_fit_ref 1.081
_refine_ls_hydrogen_treatment undef
_refine_ls_matrix_type full
_refine_ls_number_parameters 214
_refine_ls_number_reflns 3235
_refine_ls_number_restraints 0
_refine_ls_restrained_S_all 1.081
_refine_ls_R_factor_all 0.0657
_refine_ls_R_factor_gt 0.0619
_refine_ls_shift/su_max 0.001
_refine_ls_shift/su_mean 0.000
_refine_ls_structure_factor_coef Fsqd
_refine_ls_weighting_details 'w=1/[\s^2^(Fo^2^)+(0.0833P)^2^+188.0969P] where P=(Fo^2^+2Fc^2^)/3'
_refine_ls_weighting_scheme calc
_refine_ls_wR_factor_gt 0.1673
_refine_ls_wR_factor_ref 0.1765
_reflns_Friedel_coverage 0.000
_reflns_number_gt 3088
_reflns_number_total 3235
_reflns_threshold_expression 'I > 2\s(I)'
_cod_data_source_file d3dt01243c1.cif
_cod_data_source_block ga_200721ca_a
_cod_database_code 7713277
_shelx_shelxl_version_number 2016/6
_shelx_space_group_comment
; 
The symmetry employed for this shelxl refinement is uniquely defined 
by the following loop, which should always be used as a source of 
symmetry information in preference to the above space-group names. 
They are only intended as comments. 
;
_shelx_estimated_absorpt_t_min 0.062
_shelx_estimated_absorpt_t_max 0.189

loop_
_space_group_symop_operation_xyz
'x, y, z'
'-x+1/2, -y, z+1/2'
'-x, y+1/2, -z'
'x+1/2, -y+1/2, -z+1/2'
'-x, -y, -z'
'x-1/2, y, -z-1/2'
'x, -y-1/2, z'
'-x-1/2, y-1/2, z-1/2'

loop_
_atom_site_label
_atom_site_type_symbol
_atom_site_fract_x
_atom_site_fract_y
_atom_site_fract_z
_atom_site_U_iso_or_equiv
_atom_site_adp_type
_atom_site_occupancy
_atom_site_site_symmetry_order
_atom_site_calc_flag
_atom_site_refinement_flags_posn
_atom_site_refinement_flags_adp
_atom_site_refinement_flags_occupancy
_atom_site_disorder_assembly
_atom_site_disorder_group
Cs1 Cs 0.57627(7) 0.250000 0.72929(12) 0.0413(4) Uani 1 2 d S T P . .
Cs2 Cs 0.61580(5) -0.03524(13) 0.01070(13) 0.0593(5) Uani 1 1 d . . . . .
Cs3 Cs 0.64481(6) 0.750000 0.64536(10) 0.0315(4) Uani 1 2 d S T P . .
Mn1 Mn 0.58569(13) 0.750000 0.3446(2) 0.0160(6) Uani 1 2 d S T P . .
Mo1 Mo 0.63230(6) 0.250000 0.22629(10) 0.0097(3) Uani 1 2 d S T P . .
Mo2 Mo 0.62860(4) 0.44422(9) 0.44242(8) 0.0133(3) Uani 1 1 d . . . . .
Mo3 Mo 0.52203(4) 0.44807(9) 0.27772(8) 0.0143(3) Uani 1 1 d . . . . .
Mo4 Mo 0.73053(6) 0.250000 0.41630(12) 0.0146(3) Uani 1 2 d S T P . .
Mo5 Mo 0.50971(6) 0.250000 0.09308(11) 0.0140(3) Uani 1 2 d S T P . .
O1 O 0.6437(5) 0.250000 0.4081(9) 0.0112(17) Uani 1 2 d S T P . .
O2 O 0.5349(5) 0.250000 0.2497(9) 0.0112(17) Uani 1 2 d S T P . .
O3 O 0.7079(4) 0.4267(9) 0.4030(7) 0.0169(19) Uani 1 1 d . . . . .
O4 O 0.6163(4) 0.0876(9) 0.2649(7) 0.0148(18) Uani 1 1 d . . . . .
O5 O 0.5498(4) 0.4115(8) 0.4214(7) 0.0162(18) Uani 1 1 d . . . . .
O6 O 0.6130(6) 0.250000 0.0934(10) 0.018(3) Uani 1 2 d S T P . .
O17 O 0.5227(6) 0.750000 0.4738(11) 0.023(3) Uani 1 2 d S T P . .
O7 O 0.5217(4) 0.4254(9) 0.1296(8) 0.0178(19) Uani 1 1 d . . . . .
O8 O 0.7054(5) 0.250000 0.2307(10) 0.017(3) Uani 1 2 d S T P . .
O9 O 0.6287(4) 0.6060(9) 0.4258(8) 0.022(2) Uani 1 1 d . . . . .
O10 O 0.6342(4) 0.4229(10) 0.5744(7) 0.023(2) Uani 1 1 d . . . . .
O18 O 0.6497(7) 0.750000 0.2177(13) 0.034(4) Uani 1 2 d S T P . .
O11 O 0.5356(4) 0.6067(9) 0.2763(7) 0.022(2) Uani 1 1 d . . . . .
O12 O 0.7414(7) 0.250000 0.5478(11) 0.025(3) Uani 1 2 d S T P . .
O13 O 0.8020(4) 0.3189(10) 0.3629(9) 0.030(2) Uani 1 1 d . . . . .
O14 O 0.4521(4) 0.4334(11) 0.3041(9) 0.029(2) Uani 1 1 d . . . . .
O15 O 0.4386(6) 0.250000 0.1077(12) 0.023(3) Uani 1 2 d S T P . .
O16 O 0.5188(5) 0.1836(11) -0.0476(9) 0.035(3) Uani 1 1 d . . . . .
O19 O 0.7598(6) 0.6056(19) 0.5276(13) 0.070(5) Uani 1 1 d . . . . .
O20 O 0.7325(5) -0.0513(11) 0.2090(9) 0.035(3) Uiso 1 1 d . . . . .
O21 O 0.694(4) 0.250000 0.814(7) 0.06(2) Uiso 0.25 2 d S . P . .

loop_
_atom_site_aniso_label
_atom_site_aniso_U_11
_atom_site_aniso_U_22
_atom_site_aniso_U_33
_atom_site_aniso_U_23
_atom_site_aniso_U_13
_atom_site_aniso_U_12
Cs1 0.0368(8) 0.0526(10) 0.0346(8) 0.000 0.0102(6) 0.000
Cs2 0.0353(6) 0.0551(8) 0.0875(10) -0.0471(8) 0.0114(6) -0.0038(6)
Cs3 0.0283(7) 0.0454(9) 0.0207(6) 0.000 -0.0003(5) 0.000
Mn1 0.0225(15) 0.0112(13) 0.0142(13) 0.000 -0.0005(11) 0.000
Mo1 0.0104(6) 0.0120(7) 0.0067(6) 0.000 0.0004(5) 0.000
Mo2 0.0205(5) 0.0101(5) 0.0093(5) -0.0019(4) -0.0009(4) 0.0012(4)
Mo3 0.0157(5) 0.0100(5) 0.0171(5) -0.0013(4) -0.0004(4) 0.0013(4)
Mo4 0.0150(7) 0.0150(7) 0.0138(7) 0.000 -0.0040(5) 0.000
Mo5 0.0146(7) 0.0145(7) 0.0129(7) 0.000 -0.0048(5) 0.000
O1 0.015(4) 0.013(4) 0.006(4) 0.000 0.003(3) 0.000
O2 0.015(4) 0.013(4) 0.006(4) 0.000 0.003(3) 0.000
O3 0.016(4) 0.018(5) 0.016(4) 0.001(4) -0.006(4) -0.004(4)
O4 0.016(4) 0.016(4) 0.012(4) -0.001(4) -0.003(3) 0.004(4)
O5 0.022(5) 0.013(4) 0.014(4) -0.002(4) 0.006(4) 0.000(4)
O6 0.019(7) 0.026(7) 0.009(6) 0.000 0.002(5) 0.000
O17 0.026(7) 0.022(7) 0.020(7) 0.000 0.012(6) 0.000
O7 0.019(4) 0.012(4) 0.023(5) 0.003(4) -0.004(4) 0.003(4)
O8 0.014(6) 0.025(7) 0.012(6) 0.000 -0.002(5) 0.000
O9 0.033(6) 0.010(5) 0.023(5) -0.003(4) -0.006(4) -0.003(4)
O10 0.033(6) 0.027(5) 0.010(4) -0.003(4) 0.006(4) 0.002(4)
O18 0.040(9) 0.036(9) 0.026(8) 0.000 0.007(7) 0.000
O11 0.029(5) 0.016(5) 0.020(5) -0.003(4) -0.010(4) 0.002(4)
O12 0.036(8) 0.026(8) 0.013(6) 0.000 -0.004(6) 0.000
O13 0.023(5) 0.032(6) 0.036(6) -0.005(5) 0.001(5) -0.004(5)
O14 0.020(5) 0.034(6) 0.035(6) -0.003(5) 0.004(4) 0.003(5)
O15 0.015(6) 0.027(8) 0.028(7) 0.000 -0.013(6) 0.000
O16 0.046(7) 0.036(6) 0.024(5) -0.005(5) -0.008(5) 0.005(6)
O19 0.044(8) 0.101(14) 0.065(10) -0.039(10) 0.001(7) -0.008(9)

loop_
_atom_type_symbol
_atom_type_description
_atom_type_scat_dispersion_real
_atom_type_scat_dispersion_imag
_atom_type_scat_source
Cs Cs -0.1739 6.3004 'International Tables Vol C Tables 4.2.6.8 and 6.1.1.4'
Mn Mn -0.0162 2.2332 'International Tables Vol C Tables 4.2.6.8 and 6.1.1.4'
Mo Mo -0.2130 2.1496 'International Tables Vol C Tables 4.2.6.8 and 6.1.1.4'
O O 0.0389 0.0241 'International Tables Vol C Tables 4.2.6.8 and 6.1.1.4'

loop_
_geom_angle_atom_site_label_1
_geom_angle_atom_site_label_2
_geom_angle_atom_site_label_3
_geom_angle
_geom_angle_site_symmetry_1
_geom_angle_site_symmetry_3
_geom_angle_publ_flag
O21 Cs1 O10 79.2(14) . 7_565 ?
O21 Cs1 O10 79.2(14) . . ?
O10 Cs1 O10 76.2(4) 7_565 . ?
O21 Cs1 O11 144.3(9) . 3_646 ?
O10 Cs1 O11 93.5(3) 7_565 3_646 ?
O10 Cs1 O11 133.3(3) . 3_646 ?
O21 Cs1 O11 144.3(9) . 5_666 ?
O10 Cs1 O11 133.3(3) 7_565 5_666 ?
O10 Cs1 O11 93.5(3) . 5_666 ?
O11 Cs1 O11 60.8(4) 3_646 5_666 ?
O21 Cs1 O16 94.5(18) . 7_566 ?
O10 Cs1 O16 153.5(3) 7_565 7_566 ?
O10 Cs1 O16 128.2(3) . 7_566 ?
O11 Cs1 O16 76.6(3) 3_646 7_566 ?
O11 Cs1 O16 62.7(3) 5_666 7_566 ?
O21 Cs1 O16 94.5(18) . 1_556 ?
O10 Cs1 O16 128.2(3) 7_565 1_556 ?
O10 Cs1 O16 153.5(3) . 1_556 ?
O11 Cs1 O16 62.7(3) 3_646 1_556 ?
O11 Cs1 O16 76.6(3) 5_666 1_556 ?
O16 Cs1 O16 25.9(4) 7_566 1_556 ?
O21 Cs1 O17 153.5(18) . 5_666 ?
O10 Cs1 O17 80.1(3) 7_565 5_666 ?
O10 Cs1 O17 80.1(3) . 5_666 ?
O11 Cs1 O17 53.3(2) 3_646 5_666 ?
O11 Cs1 O17 53.3(2) 5_666 5_666 ?
O16 Cs1 O17 111.3(3) 7_566 5_666 ?
O16 Cs1 O17 111.3(3) 1_556 5_666 ?
O21 Cs1 O14 102.76(19) . 3_646 ?
O10 Cs1 O14 53.7(3) 7_565 3_646 ?
O10 Cs1 O14 127.6(3) . 3_646 ?
O11 Cs1 O14 48.7(3) 3_646 3_646 ?
O11 Cs1 O14 109.0(3) 5_666 3_646 ?
O16 Cs1 O14 104.0(3) 7_566 3_646 ?
O16 Cs1 O14 78.8(3) 1_556 3_646 ?
O17 Cs1 O14 77.47(18) 5_666 3_646 ?
O21 Cs1 O14 102.8(2) . 5_666 ?
O10 Cs1 O14 127.6(3) 7_565 5_666 ?
O10 Cs1 O14 53.7(3) . 5_666 ?
O11 Cs1 O14 109.0(3) 3_646 5_666 ?
O11 Cs1 O14 48.7(3) 5_666 5_666 ?
O16 Cs1 O14 78.8(3) 7_566 5_666 ?
O16 Cs1 O14 104.0(3) 1_556 5_666 ?
O17 Cs1 O14 77.47(18) 5_666 5_666 ?
O14 Cs1 O14 154.0(4) 3_646 5_666 ?
O21 Cs1 Mn1 172.5(18) . 5_666 ?
O10 Cs1 Mn1 106.6(2) 7_565 5_666 ?
O10 Cs1 Mn1 106.6(2) . 5_666 ?
O11 Cs1 Mn1 32.53(18) 3_646 5_666 ?
O11 Cs1 Mn1 32.53(18) 5_666 5_666 ?
O16 Cs1 Mn1 78.3(2) 7_566 5_666 ?
O16 Cs1 Mn1 78.3(2) 1_556 5_666 ?
O17 Cs1 Mn1 33.9(2) 5_666 5_666 ?
O14 Cs1 Mn1 77.68(17) 3_646 5_666 ?
O14 Cs1 Mn1 77.68(17) 5_666 5_666 ?
O21 Cs1 Mo3 123.2(4) . 3_646 ?
O10 Cs1 Mo3 75.2(2) 7_565 3_646 ?
O10 Cs1 Mo3 138.6(2) . 3_646 ?
O11 Cs1 Mo3 24.18(19) 3_646 3_646 ?
O11 Cs1 Mo3 84.97(19) 5_666 3_646 ?
O16 Cs1 Mo3 87.5(2) 7_566 3_646 ?
O16 Cs1 Mo3 65.9(2) 1_556 3_646 ?
O17 Cs1 Mo3 66.01(10) 5_666 3_646 ?
O14 Cs1 Mo3 24.92(17) 3_646 3_646 ?
O14 Cs1 Mo3 132.92(18) 5_666 3_646 ?
Mn1 Cs1 Mo3 55.39(3) 5_666 3_646 ?
O7 Cs2 O15 103.9(3) 7_565 5_655 ?
O7 Cs2 O13 169.1(3) 7_565 8_755 ?
O15 Cs2 O13 65.4(3) 5_655 8_755 ?
O7 Cs2 O6 55.7(3) 7_565 . ?
O15 Cs2 O6 150.5(3) 5_655 . ?
O13 Cs2 O6 133.1(3) 8_755 . ?
O7 Cs2 O19 116.9(3) 7_565 8_755 ?
O15 Cs2 O19 139.1(4) 5_655 8_755 ?
O13 Cs2 O19 73.7(3) 8_755 8_755 ?
O6 Cs2 O19 64.1(4) . 8_755 ?
O7 Cs2 O16 46.6(3) 7_565 . ?
O15 Cs2 O16 98.1(3) 5_655 . ?
O13 Cs2 O16 130.3(3) 8_755 . ?
O6 Cs2 O16 52.5(3) . . ?
O19 Cs2 O16 107.1(4) 8_755 . ?
O7 Cs2 O4 51.3(2) 7_565 . ?
O15 Cs2 O4 138.3(3) 5_655 . ?
O13 Cs2 O4 138.1(2) 8_755 . ?
O6 Cs2 O4 48.8(3) . . ?
O19 Cs2 O4 76.2(3) 8_755 . ?
O16 Cs2 O4 86.3(2) . . ?
O7 Cs2 O18 93.4(3) 7_565 1_545 ?
O15 Cs2 O18 87.6(3) 5_655 1_545 ?
O13 Cs2 O18 88.2(3) 8_755 1_545 ?
O6 Cs2 O18 112.6(3) . 1_545 ?
O19 Cs2 O18 93.0(4) 8_755 1_545 ?
O16 Cs2 O18 139.9(3) . 1_545 ?
O4 Cs2 O18 64.8(2) . 1_545 ?
O7 Cs2 O16 56.2(3) 7_565 5_655 ?
O15 Cs2 O16 49.4(3) 5_655 5_655 ?
O13 Cs2 O16 113.7(3) 8_755 5_655 ?
O6 Cs2 O16 111.3(3) . 5_655 ?
O19 Cs2 O16 168.9(3) 8_755 5_655 ?
O16 Cs2 O16 75.0(3) . 5_655 ?
O4 Cs2 O16 93.1(2) . 5_655 ?
O18 Cs2 O16 79.3(3) 1_545 5_655 ?
O7 Cs2 O7 68.2(3) 7_565 3_645 ?
O15 Cs2 O7 46.5(3) 5_655 3_645 ?
O13 Cs2 O7 101.6(2) 8_755 3_645 ?
O6 Cs2 O7 104.0(3) . 3_645 ?
O19 Cs2 O7 148.9(4) 8_755 3_645 ?
O16 Cs2 O7 52.0(2) . 3_645 ?
O4 Cs2 O7 119.1(2) . 3_645 ?
O18 Cs2 O7 117.8(3) 1_545 3_645 ?
O16 Cs2 O7 40.4(2) 5_655 3_645 ?
O7 Cs2 O20 103.6(3) 7_565 . ?
O15 Cs2 O20 127.3(3) 5_655 . ?
O13 Cs2 O20 85.3(3) 8_755 . ?
O6 Cs2 O20 81.0(3) . . ?
O19 Cs2 O20 47.4(4) 8_755 . ?
O16 Cs2 O20 132.9(3) . . ?
O4 Cs2 O20 52.8(2) . . ?
O18 Cs2 O20 46.8(3) 1_545 . ?
O16 Cs2 O20 123.1(3) 5_655 . ?
O7 Cs2 O20 163.5(2) 3_645 . ?
O7 Cs2 Mo5 80.85(18) 7_565 5_655 ?
O15 Cs2 Mo5 23.2(3) 5_655 5_655 ?
O13 Cs2 Mo5 88.4(2) 8_755 5_655 ?
O6 Cs2 Mo5 129.9(2) . 5_655 ?
O19 Cs2 Mo5 161.3(3) 8_755 5_655 ?
O16 Cs2 Mo5 80.4(2) . 5_655 ?
O4 Cs2 Mo5 121.92(16) . 5_655 ?
O18 Cs2 Mo5 91.6(2) 1_545 5_655 ?
O16 Cs2 Mo5 28.86(18) 5_655 5_655 ?
O7 Cs2 Mo5 29.39(14) 3_645 5_655 ?
O20 Cs2 Mo5 138.00(19) . 5_655 ?
O14 Cs3 O14 79.7(4) 5_666 3_656 ?
O14 Cs3 O13 105.7(3) 5_666 8_766 ?
O14 Cs3 O13 87.9(3) 3_656 8_766 ?
O14 Cs3 O13 87.9(3) 5_666 2_665 ?
O14 Cs3 O13 105.7(3) 3_656 2_665 ?
O13 Cs3 O13 27.7(4) 8_766 2_665 ?
O14 Cs3 O9 113.7(3) 5_666 7_575 ?
O14 Cs3 O9 77.2(3) 3_656 7_575 ?
O13 Cs3 O9 134.1(3) 8_766 7_575 ?
O13 Cs3 O9 158.2(3) 2_665 7_575 ?
O14 Cs3 O9 77.2(3) 5_666 . ?
O14 Cs3 O9 113.7(3) 3_656 . ?
O13 Cs3 O9 158.2(3) 8_766 . ?
O13 Cs3 O9 134.1(3) 2_665 . ?
O9 Cs3 O9 58.2(4) 7_575 . ?
O14 Cs3 O19 163.0(4) 5_666 7_575 ?
O14 Cs3 O19 112.2(4) 3_656 7_575 ?
O13 Cs3 O19 87.4(4) 8_766 7_575 ?
O13 Cs3 O19 99.8(3) 2_665 7_575 ?
O9 Cs3 O19 60.2(3) 7_575 7_575 ?
O9 Cs3 O19 86.6(4) . 7_575 ?
O14 Cs3 O19 112.2(4) 5_666 . ?
O14 Cs3 O19 163.0(4) 3_656 . ?
O13 Cs3 O19 99.8(3) 8_766 . ?
O13 Cs3 O19 87.4(4) 2_665 . ?
O9 Cs3 O19 86.6(4) 7_575 . ?
O9 Cs3 O19 60.2(3) . . ?
O19 Cs3 O19 53.6(7) 7_575 . ?
O14 Cs3 O17 62.1(3) 5_666 . ?
O14 Cs3 O17 62.1(3) 3_656 . ?
O13 Cs3 O17 148.6(3) 8_766 . ?
O13 Cs3 O17 148.6(3) 2_665 . ?
O9 Cs3 O17 52.1(2) 7_575 . ?
O9 Cs3 O17 52.1(2) . . ?
O19 Cs3 O17 111.6(3) 7_575 . ?
O19 Cs3 O17 111.6(3) . . ?
O14 Cs3 O10 128.3(3) 5_666 7_575 ?
O14 Cs3 O10 51.7(3) 3_656 7_575 ?
O13 Cs3 O10 90.7(3) 8_766 7_575 ?
O13 Cs3 O10 118.4(3) 2_665 7_575 ?
O9 Cs3 O10 46.3(2) 7_575 7_575 ?
O9 Cs3 O10 104.5(2) . 7_575 ?
O19 Cs3 O10 60.9(3) 7_575 7_575 ?
O19 Cs3 O10 112.6(4) . 7_575 ?
O17 Cs3 O10 78.35(17) . 7_575 ?
O14 Cs3 O10 51.7(3) 5_666 . ?
O14 Cs3 O10 128.3(3) 3_656 . ?
O13 Cs3 O10 118.4(3) 8_766 . ?
O13 Cs3 O10 90.7(3) 2_665 . ?
O9 Cs3 O10 104.5(2) 7_575 . ?
O9 Cs3 O10 46.3(2) . . ?
O19 Cs3 O10 112.6(4) 7_575 . ?
O19 Cs3 O10 60.9(3) . . ?
O17 Cs3 O10 78.35(17) . . ?
O10 Cs3 O10 150.5(3) 7_575 . ?
O14 Cs3 O15 55.3(2) 5_666 5_666 ?
O14 Cs3 O15 55.3(2) 3_656 5_666 ?
O13 Cs3 O15 58.0(3) 8_766 5_666 ?
O13 Cs3 O15 58.0(3) 2_665 5_666 ?
O9 Cs3 O15 131.9(2) 7_575 5_666 ?
O9 Cs3 O15 131.9(2) . 5_666 ?
O19 Cs3 O15 141.3(4) 7_575 5_666 ?
O19 Cs3 O15 141.3(4) . 5_666 ?
O17 Cs3 O15 94.6(3) . 5_666 ?
O10 Cs3 O15 99.79(15) 7_575 5_666 ?
O10 Cs3 O15 99.79(15) . 5_666 ?
O9 Mn1 O9 94.4(5) . 7_575 ?
O9 Mn1 O11 85.8(4) . . ?
O9 Mn1 O11 173.7(4) 7_575 . ?
O9 Mn1 O11 173.7(4) . 7_575 ?
O9 Mn1 O11 85.8(4) 7_575 7_575 ?
O11 Mn1 O11 93.3(5) . 7_575 ?
O9 Mn1 O18 91.3(4) . . ?
O9 Mn1 O18 91.3(4) 7_575 . ?
O11 Mn1 O18 95.0(4) . . ?
O11 Mn1 O18 95.0(4) 7_575 . ?
O9 Mn1 O17 88.1(4) . . ?
O9 Mn1 O17 88.1(4) 7_575 . ?
O11 Mn1 O17 85.7(4) . . ?
O11 Mn1 O17 85.7(4) 7_575 . ?
O18 Mn1 O17 179.0(6) . . ?
O9 Mn1 Cs1 125.4(3) . 5_666 ?
O9 Mn1 Cs1 125.4(3) 7_575 5_666 ?
O11 Mn1 Cs1 50.6(3) . 5_666 ?
O11 Mn1 Cs1 50.6(3) 7_575 5_666 ?
O18 Mn1 Cs1 119.7(5) . 5_666 ?
O17 Mn1 Cs1 61.3(4) . 5_666 ?
O9 Mn1 Cs3 51.8(3) . . ?
O9 Mn1 Cs3 51.8(3) 7_575 . ?
O11 Mn1 Cs3 124.8(3) . . ?
O11 Mn1 Cs3 124.8(3) 7_575 . ?
O18 Mn1 Cs3 116.4(5) . . ?
O17 Mn1 Cs3 62.6(4) . . ?
Cs1 Mn1 Cs3 123.90(8) 5_666 . ?
O8 Mo1 O6 107.1(6) . . ?
O8 Mo1 O4 101.2(3) . . ?
O6 Mo1 O4 101.5(3) . . ?
O8 Mo1 O4 101.2(3) . 7_565 ?
O6 Mo1 O4 101.5(3) . 7_565 ?
O4 Mo1 O4 141.3(5) . 7_565 ?
O8 Mo1 O1 81.5(5) . . ?
O6 Mo1 O1 171.4(5) . . ?
O4 Mo1 O1 76.3(3) . . ?
O4 Mo1 O1 76.3(3) 7_565 . ?
O8 Mo1 O2 170.8(5) . . ?
O6 Mo1 O2 82.1(5) . . ?
O4 Mo1 O2 76.4(3) . . ?
O4 Mo1 O2 76.4(3) 7_565 . ?
O1 Mo1 O2 89.4(4) . . ?
O8 Mo1 Cs2 96.6(3) . . ?
O6 Mo1 Cs2 48.70(6) . . ?
O4 Mo1 Cs2 56.5(3) . . ?
O4 Mo1 Cs2 149.0(3) 7_565 . ?
O1 Mo1 Cs2 131.67(3) . . ?
O2 Mo1 Cs2 89.4(2) . . ?
O8 Mo1 Cs2 96.6(3) . 7_565 ?
O6 Mo1 Cs2 48.70(6) . 7_565 ?
O4 Mo1 Cs2 149.0(3) . 7_565 ?
O4 Mo1 Cs2 56.5(3) 7_565 7_565 ?
O1 Mo1 Cs2 131.67(3) . 7_565 ?
O2 Mo1 Cs2 89.4(2) . 7_565 ?
Cs2 Mo1 Cs2 96.62(6) . 7_565 ?
O10 Mo2 O9 104.7(5) . . ?
O10 Mo2 O5 100.8(4) . . ?
O9 Mo2 O5 99.7(4) . . ?
O10 Mo2 O3 99.5(4) . . ?
O9 Mo2 O3 93.8(4) . . ?
O5 Mo2 O3 151.9(4) . . ?
O10 Mo2 O1 93.0(5) . . ?
O9 Mo2 O1 159.3(5) . . ?
O5 Mo2 O1 87.3(4) . . ?
O3 Mo2 O1 72.4(4) . . ?
O10 Mo2 O4 163.2(4) . 7_565 ?
O9 Mo2 O4 91.9(4) . 7_565 ?
O5 Mo2 O4 73.2(3) . 7_565 ?
O3 Mo2 O4 81.8(3) . 7_565 ?
O1 Mo2 O4 71.3(4) . 7_565 ?
O10 Mo2 Mo4 87.3(4) . . ?
O9 Mo2 Mo4 129.5(3) . . ?
O5 Mo2 Mo4 126.4(3) . . ?
O3 Mo2 Mo4 35.8(3) . . ?
O1 Mo2 Mo4 39.2(3) . . ?
O4 Mo2 Mo4 84.1(2) 7_565 . ?
O10 Mo2 Cs3 59.9(4) . . ?
O9 Mo2 Cs3 44.8(3) . . ?
O5 Mo2 Cs3 108.6(3) . . ?
O3 Mo2 Cs3 98.3(3) . . ?
O1 Mo2 Cs3 150.2(3) . . ?
O4 Mo2 Cs3 136.7(2) 7_565 . ?
Mo4 Mo2 Cs3 120.62(4) . . ?
O10 Mo2 Cs1 30.4(4) . . ?
O9 Mo2 Cs1 125.2(3) . . ?
O5 Mo2 Cs1 75.6(3) . . ?
O3 Mo2 Cs1 115.9(3) . . ?
O1 Mo2 Cs1 75.3(3) . . ?
O4 Mo2 Cs1 134.8(2) 7_565 . ?
Mo4 Mo2 Cs1 88.99(4) . . ?
Cs3 Mo2 Cs1 84.22(3) . . ?
O14 Mo3 O11 105.9(5) . . ?
O14 Mo3 O7 100.3(5) . . ?
O11 Mo3 O7 96.8(4) . . ?
O14 Mo3 O5 97.2(5) . . ?
O11 Mo3 O5 98.4(4) . . ?
O7 Mo3 O5 152.6(4) . . ?
O14 Mo3 O2 94.3(5) . . ?
O11 Mo3 O2 159.0(5) . . ?
O7 Mo3 O2 73.3(4) . . ?
O5 Mo3 O2 84.6(4) . . ?
O14 Mo3 O4 163.2(5) . 7_565 ?
O11 Mo3 O4 89.3(4) . 7_565 ?
O7 Mo3 O4 84.9(4) . 7_565 ?
O5 Mo3 O4 72.8(3) . 7_565 ?
O2 Mo3 O4 71.7(4) . 7_565 ?
O14 Mo3 Mo5 89.5(4) . . ?
O11 Mo3 Mo5 132.2(3) . . ?
O7 Mo3 Mo5 35.4(3) . . ?
O5 Mo3 Mo5 124.7(3) . . ?
O2 Mo3 Mo5 40.2(3) . . ?
O4 Mo3 Mo5 85.6(2) 7_565 . ?
O14 Mo3 Cs1 61.0(4) . 5_666 ?
O11 Mo3 Cs1 46.0(3) . 5_666 ?
O7 Mo3 Cs1 94.7(3) . 5_666 ?
O5 Mo3 Cs1 112.2(3) . 5_666 ?
O2 Mo3 Cs1 150.8(3) . 5_666 ?
O4 Mo3 Cs1 135.0(2) 7_565 5_666 ?
Mo5 Mo3 Cs1 118.69(4) . 5_666 ?
O14 Mo3 Cs2 134.7(4) . 7_565 ?
O11 Mo3 Cs2 70.7(3) . 7_565 ?
O7 Mo3 Cs2 39.2(3) . 7_565 ?
O5 Mo3 Cs2 128.1(3) . 7_565 ?
O2 Mo3 Cs2 91.0(3) . 7_565 ?
O4 Mo3 Cs2 57.0(2) 7_565 7_565 ?
Mo5 Mo3 Cs2 66.80(4) . 7_565 ?
Cs1 Mo3 Cs2 96.10(3) 5_666 7_565 ?
O12 Mo4 O13 102.0(6) . . ?
O12 Mo4 O13 102.0(6) . 7_565 ?
O13 Mo4 O13 44.6(7) . 7_565 ?
O12 Mo4 O3 97.2(3) . . ?
O13 Mo4 O3 80.7(4) . . ?
O13 Mo4 O3 124.5(4) 7_565 . ?
O12 Mo4 O3 97.2(3) . 7_565 ?
O13 Mo4 O3 124.5(4) . 7_565 ?
O13 Mo4 O3 80.7(4) 7_565 7_565 ?
O3 Mo4 O3 147.3(5) . 7_565 ?
O12 Mo4 O1 101.7(6) . . ?
O13 Mo4 O1 147.2(4) . . ?
O13 Mo4 O1 147.2(4) 7_565 . ?
O3 Mo4 O1 74.2(3) . . ?
O3 Mo4 O1 74.2(3) 7_565 . ?
O12 Mo4 O8 174.6(6) . . ?
O13 Mo4 O8 83.0(4) . . ?
O13 Mo4 O8 83.0(4) 7_565 . ?
O3 Mo4 O8 81.5(3) . . ?
O3 Mo4 O8 81.5(3) 7_565 . ?
O1 Mo4 O8 72.9(4) . . ?
O12 Mo4 Mo2 90.8(4) . . ?
O13 Mo4 Mo2 115.5(3) . . ?
O13 Mo4 Mo2 158.0(3) 7_565 . ?
O3 Mo4 Mo2 34.9(3) . . ?
O3 Mo4 Mo2 115.8(3) 7_565 . ?
O1 Mo4 Mo2 41.99(7) . . ?
O8 Mo4 Mo2 85.2(2) . . ?
O12 Mo4 Mo2 90.8(4) . 7_565 ?
O13 Mo4 Mo2 158.0(3) . 7_565 ?
O13 Mo4 Mo2 115.5(3) 7_565 7_565 ?
O3 Mo4 Mo2 115.8(3) . 7_565 ?
O3 Mo4 Mo2 34.9(3) 7_565 7_565 ?
O1 Mo4 Mo2 41.99(7) . 7_565 ?
O8 Mo4 Mo2 85.2(2) . 7_565 ?
Mo2 Mo4 Mo2 81.70(5) . 7_565 ?
O12 Mo4 Cs2 67.2(4) . 8_766 ?
O13 Mo4 Cs2 36.6(3) . 8_766 ?
O13 Mo4 Cs2 65.9(3) 7_565 8_766 ?
O3 Mo4 Cs2 75.1(3) . 8_766 ?
O3 Mo4 Cs2 137.7(3) 7_565 8_766 ?
O1 Mo4 Cs2 145.51(13) . 8_766 ?
O8 Mo4 Cs2 117.2(3) . 8_766 ?
Mo2 Mo4 Cs2 103.96(3) . 8_766 ?
Mo2 Mo4 Cs2 157.06(5) 7_565 8_766 ?
O12 Mo4 Cs2 67.2(4) . 2_655 ?
O13 Mo4 Cs2 65.9(3) . 2_655 ?
O13 Mo4 Cs2 36.6(3) 7_565 2_655 ?
O3 Mo4 Cs2 137.7(3) . 2_655 ?
O3 Mo4 Cs2 75.1(3) 7_565 2_655 ?
O1 Mo4 Cs2 145.51(13) . 2_655 ?
O8 Mo4 Cs2 117.2(3) . 2_655 ?
Mo2 Mo4 Cs2 157.06(5) . 2_655 ?
Mo2 Mo4 Cs2 103.96(3) 7_565 2_655 ?
Cs2 Mo4 Cs2 62.61(4) 8_766 2_655 ?
O12 Mo4 Cs3 130.5(5) . 2_664 ?
O13 Mo4 Cs3 34.8(3) . 2_664 ?
O13 Mo4 Cs3 34.8(3) 7_565 2_664 ?
O3 Mo4 Cs3 96.4(3) . 2_664 ?
O3 Mo4 Cs3 96.4(3) 7_565 2_664 ?
O1 Mo4 Cs3 127.8(3) . 2_664 ?
O8 Mo4 Cs3 54.9(3) . 2_664 ?
Mo2 Mo4 Cs3 124.53(4) . 2_664 ?
Mo2 Mo4 Cs3 124.53(4) 7_565 2_664 ?
Cs2 Mo4 Cs3 70.86(3) 8_766 2_664 ?
Cs2 Mo4 Cs3 70.86(3) 2_655 2_664 ?
O15 Mo5 O16 102.2(6) . . ?
O15 Mo5 O16 102.2(6) . 7_565 ?
O16 Mo5 O16 43.7(7) . 7_565 ?
O15 Mo5 O7 96.8(3) . . ?
O16 Mo5 O7 123.9(5) . . ?
O16 Mo5 O7 80.9(5) 7_565 . ?
O15 Mo5 O7 96.8(3) . 7_565 ?
O16 Mo5 O7 80.9(5) . 7_565 ?
O16 Mo5 O7 123.9(5) 7_565 7_565 ?
O7 Mo5 O7 148.1(5) . 7_565 ?
O15 Mo5 O2 100.5(6) . . ?
O16 Mo5 O2 148.2(4) . . ?
O16 Mo5 O2 148.2(4) 7_565 . ?
O7 Mo5 O2 74.6(3) . . ?
O7 Mo5 O2 74.6(3) 7_565 . ?
O15 Mo5 O6 173.6(6) . . ?
O16 Mo5 O6 83.7(5) . . ?
O16 Mo5 O6 83.7(5) 7_565 . ?
O7 Mo5 O6 81.7(3) . . ?
O7 Mo5 O6 81.7(3) 7_565 . ?
O2 Mo5 O6 73.1(4) . . ?
O15 Mo5 Mo3 90.6(4) . 7_565 ?
O16 Mo5 Mo3 114.5(4) . 7_565 ?
O16 Mo5 Mo3 156.4(4) 7_565 7_565 ?
O7 Mo5 Mo3 117.6(3) . 7_565 ?
O7 Mo5 Mo3 33.6(3) 7_565 7_565 ?
O2 Mo5 Mo3 43.26(7) . 7_565 ?
O6 Mo5 Mo3 84.7(2) . 7_565 ?
O15 Mo5 Mo3 90.6(4) . . ?
O16 Mo5 Mo3 156.4(4) . . ?
O16 Mo5 Mo3 114.5(4) 7_565 . ?
O7 Mo5 Mo3 33.6(3) . . ?
O7 Mo5 Mo3 117.6(3) 7_565 . ?
O2 Mo5 Mo3 43.26(7) . . ?
O6 Mo5 Mo3 84.7(2) . . ?
Mo3 Mo5 Mo3 84.76(5) 7_565 . ?
O15 Mo5 Cs2 45.3(3) . 5_655 ?
O16 Mo5 Cs2 64.1(4) . 5_655 ?
O16 Mo5 Cs2 89.8(4) 7_565 5_655 ?
O7 Mo5 Cs2 138.1(3) . 5_655 ?
O7 Mo5 Cs2 67.9(3) 7_565 5_655 ?
O2 Mo5 Cs2 121.9(2) . 5_655 ?
O6 Mo5 Cs2 138.08(15) . 5_655 ?
Mo3 Mo5 Cs2 85.18(4) 7_565 5_655 ?
Mo3 Mo5 Cs2 134.55(5) . 5_655 ?
O15 Mo5 Cs2 45.3(3) . 3_655 ?
O16 Mo5 Cs2 89.8(4) . 3_655 ?
O16 Mo5 Cs2 64.1(4) 7_565 3_655 ?
O7 Mo5 Cs2 67.9(3) . 3_655 ?
O7 Mo5 Cs2 138.1(3) 7_565 3_655 ?
O2 Mo5 Cs2 121.9(2) . 3_655 ?
O6 Mo5 Cs2 138.08(15) . 3_655 ?
Mo3 Mo5 Cs2 134.55(5) 7_565 3_655 ?
Mo3 Mo5 Cs2 85.18(4) . 3_655 ?
Cs2 Mo5 Cs2 71.27(5) 5_655 3_655 ?
O15 Mo5 Cs2 129.33(12) . 7_565 ?
O16 Mo5 Cs2 88.8(4) . 7_565 ?
O16 Mo5 Cs2 54.5(3) 7_565 7_565 ?
O7 Mo5 Cs2 41.3(3) . 7_565 ?
O7 Mo5 Cs2 133.9(3) 7_565 7_565 ?
O2 Mo5 Cs2 93.8(2) . 7_565 ?
O6 Mo5 Cs2 52.46(10) . 7_565 ?
Mo3 Mo5 Cs2 129.49(5) 7_565 7_565 ?
Mo3 Mo5 Cs2 67.88(3) . 7_565 ?
Cs2 Mo5 Cs2 143.89(4) 5_655 7_565 ?
Cs2 Mo5 Cs2 86.14(3) 3_655 7_565 ?
Mo4 O1 Mo2 98.8(3) . 7_565 ?
Mo4 O1 Mo2 98.8(3) . . ?
Mo2 O1 Mo2 150.1(6) 7_565 . ?
Mo4 O1 Mo1 99.6(5) . . ?
Mo2 O1 Mo1 100.3(3) 7_565 . ?
Mo2 O1 Mo1 100.3(3) . . ?
Mo5 O2 Mo3 96.6(3) . 7_565 ?
Mo5 O2 Mo3 96.6(3) . . ?
Mo3 O2 Mo3 155.4(6) 7_565 . ?
Mo5 O2 Mo1 99.5(5) . . ?
Mo3 O2 Mo1 99.1(3) 7_565 . ?
Mo3 O2 Mo1 99.1(3) . . ?
Mo2 O3 Mo4 109.3(4) . . ?
Mo1 O4 Mo3 112.3(4) . 7_565 ?
Mo1 O4 Mo2 111.9(4) . 7_565 ?
Mo3 O4 Mo2 91.7(3) 7_565 7_565 ?
Mo1 O4 Cs2 96.9(3) . . ?
Mo3 O4 Cs2 89.9(3) 7_565 . ?
Mo2 O4 Cs2 148.0(4) 7_565 . ?
Mo2 O5 Mo3 114.5(4) . . ?
Mo1 O6 Mo5 105.4(6) . . ?
Mo1 O6 Cs2 107.7(2) . . ?
Mo5 O6 Cs2 91.1(3) . . ?
Mo1 O6 Cs2 107.7(2) . 7_565 ?
Mo5 O6 Cs2 91.1(3) . 7_565 ?
Cs2 O6 Cs2 142.5(4) . 7_565 ?
Mn1 O17 Cs1 84.8(4) . 5_666 ?
Mn1 O17 Cs3 84.5(4) . . ?
Cs1 O17 Cs3 169.3(4) 5_666 . ?
Mo3 O7 Mo5 110.9(5) . . ?
Mo3 O7 Cs2 116.8(4) . 7_565 ?
Mo5 O7 Cs2 112.3(4) . 7_565 ?
Mo3 O7 Cs2 117.4(4) . 3_655 ?
Mo5 O7 Cs2 82.7(3) . 3_655 ?
Cs2 O7 Cs2 111.8(3) 7_565 3_655 ?
Mo1 O8 Mo4 106.1(6) . . ?
Mo1 O8 Cs3 161.2(6) . 2_664 ?
Mo4 O8 Cs3 92.7(4) . 2_664 ?
Mo2 O9 Mn1 141.8(5) . . ?
Mo2 O9 Cs3 112.3(4) . . ?
Mn1 O9 Cs3 96.8(3) . . ?
Mo2 O10 Cs1 133.3(5) . . ?
Mo2 O10 Cs3 96.6(4) . . ?
Cs1 O10 Cs3 118.0(3) . . ?
Mn1 O18 Cs2 112.1(5) . 7_565 ?
Mn1 O18 Cs2 112.1(5) . 1_565 ?
Cs2 O18 Cs2 80.8(3) 7_565 1_565 ?
Mo3 O11 Mn1 144.3(5) . . ?
Mo3 O11 Cs1 109.9(4) . 5_666 ?
Mn1 O11 Cs1 96.9(3) . 5_666 ?
O13 O13 Mo4 67.7(3) 7_565 . ?
O13 O13 Cs3 76.1(2) 7_565 2_664 ?
Mo4 O13 Cs3 124.0(5) . 2_664 ?
O13 O13 Cs2 120.4(2) 7_565 8_766 ?
Mo4 O13 Cs2 121.4(5) . 8_766 ?
Cs3 O13 Cs2 113.4(3) 2_664 8_766 ?
Mo3 O14 Cs3 145.3(6) . 5_666 ?
Mo3 O14 Cs1 94.1(4) . 5_666 ?
Cs3 O14 Cs1 120.6(3) 5_666 5_666 ?
Mo5 O15 Cs2 111.5(4) . 5_655 ?
Mo5 O15 Cs2 111.5(4) . 3_655 ?
Cs2 O15 Cs2 99.4(4) 5_655 3_655 ?
Mo5 O15 Cs3 128.6(6) . 5_666 ?
Cs2 O15 Cs3 100.9(3) 5_655 5_666 ?
Cs2 O15 Cs3 100.9(3) 3_655 5_666 ?
O16 O16 Mo5 68.1(4) 7_565 . ?
O16 O16 Cs1 77.1(2) 7_565 1_554 ?
Mo5 O16 Cs1 140.6(6) . 1_554 ?
O16 O16 Cs2 134.5(2) 7_565 . ?
Mo5 O16 Cs2 97.8(4) . . ?
Cs1 O16 Cs2 93.5(3) 1_554 . ?
O16 O16 Cs2 116.56(19) 7_565 5_655 ?
Mo5 O16 Cs2 87.1(4) . 5_655 ?
Cs1 O16 Cs2 126.1(3) 1_554 5_655 ?
Cs2 O16 Cs2 105.0(3) . 5_655 ?
Cs2 O19 Cs3 158.2(6) 8_766 . ?

loop_
_geom_bond_atom_site_label_1
_geom_bond_atom_site_label_2
_geom_bond_distance
_geom_bond_site_symmetry_2
_geom_bond_publ_flag
Cs1 O21 2.97(9) . ?
Cs1 O10 3.025(10) 7_565 ?
Cs1 O10 3.025(10) . ?
Cs1 O11 3.058(10) 3_646 ?
Cs1 O11 3.058(10) 5_666 ?
Cs1 O16 3.201(12) 7_566 ?
Cs1 O16 3.201(12) 1_556 ?
Cs1 O17 3.461(15) 5_666 ?
Cs1 O14 3.509(11) 3_646 ?
Cs1 O14 3.509(11) 5_666 ?
Cs1 Mn1 3.929(3) 5_666 ?
Cs1 Mo3 4.0005(14) 3_646 ?
Cs2 O7 2.927(9) 7_565 ?
Cs2 O15 3.040(9) 5_655 ?
Cs2 O13 3.115(11) 8_755 ?
Cs2 O6 3.252(4) . ?
Cs2 O19 3.311(17) 8_755 ?
Cs2 O16 3.370(12) . ?
Cs2 O4 3.465(9) . ?
Cs2 O18 3.579(13) 1_545 ?
Cs2 O16 3.584(13) 5_655 ?
Cs2 O7 3.717(9) 3_645 ?
Cs2 O20 3.720(12) . ?
Cs2 Mo5 3.9796(17) 5_655 ?
Cs3 O14 3.089(11) 5_666 ?
Cs3 O14 3.089(11) 3_656 ?
Cs3 O13 3.103(11) 8_766 ?
Cs3 O13 3.103(11) 2_665 ?
Cs3 O9 3.195(10) 7_575 ?
Cs3 O9 3.195(10) . ?
Cs3 O19 3.461(16) 7_575 ?
Cs3 O19 3.461(16) . ?
Cs3 O17 3.600(15) . ?
Cs3 O10 3.651(11) 7_575 ?
Cs3 O10 3.651(11) . ?
Cs3 O15 3.680(15) 5_666 ?
Mn1 O9 2.118(10) . ?
Mn1 O9 2.118(10) 7_575 ?
Mn1 O11 2.128(10) . ?
Mn1 O11 2.128(10) 7_575 ?
Mn1 O18 2.199(16) . ?
Mn1 O17 2.203(14) . ?
Mo1 O8 1.725(13) . ?
Mo1 O6 1.734(13) . ?
Mo1 O4 1.858(9) . ?
Mo1 O4 1.858(9) 7_565 ?
Mo1 O1 2.305(12) . ?
Mo1 O2 2.314(12) . ?
Mo2 O10 1.683(9) . ?
Mo2 O9 1.760(10) . ?
Mo2 O5 1.909(9) . ?
Mo2 O3 1.943(9) . ?
Mo2 O1 2.170(3) . ?
Mo2 O4 2.281(8) 7_565 ?
Mo2 Mo4 3.2059(15) . ?
Mo3 O14 1.690(10) . ?
Mo3 O11 1.742(10) . ?
Mo3 O7 1.882(10) . ?
Mo3 O5 1.964(9) . ?
Mo3 O2 2.189(3) . ?
Mo3 O4 2.260(9) 7_565 ?
Mo3 Mo5 3.1725(14) . ?
Mo4 O12 1.676(14) . ?
Mo4 O13 1.960(11) . ?
Mo4 O13 1.960(11) 7_565 ?
Mo4 O3 1.988(10) . ?
Mo4 O3 1.988(10) 7_565 ?
Mo4 O1 2.050(12) . ?
Mo4 O8 2.411(12) . ?
Mo5 O15 1.685(14) . ?
Mo5 O16 1.923(11) . ?
Mo5 O16 1.923(11) 7_565 ?
Mo5 O7 1.969(9) . ?
Mo5 O7 1.969(9) 7_565 ?
Mo5 O2 2.060(12) . ?
Mo5 O6 2.434(13) . ?
O13 O13 1.49(2) 7_565 ?
O16 O16 1.43(2) 7_565 ?
